data_2224171
loop_
_publ_author_name
'Yan, Fu-feng'
'Liang, Chong-jia'

_publ_section_title
;
 3-(1-Phenylethyl)-1,3-thiazinane-2-thione
;
_journal_coeditor_code CV2647
_journal_issue 12
_journal_name_full 'Acta Crystallographica Section E'
_journal_page_first o3066
_journal_paper_doi 10.1107/S1600536809046248
_journal_volume 65
_journal_year 2009
_chemical_formula_iupac 'C12 H15 N S2'
_chemical_formula_moiety 'C12 H15 N S2'
_chemical_formula_sum 'C12 H15 N S2'
_chemical_formula_weight 237.37
_chemical_name_systematic
;
3-(1-Phenylethyl)-1,3-thiazinane-2-thione
;
_space_group_IT_number 14
_symmetry_cell_setting monoclinic
_symmetry_space_group_name_Hall '-P 2yn'
_symmetry_space_group_name_H-M 'P 1 21/n 1'
_atom_sites_solution_hydrogens geom
_atom_sites_solution_primary direct
_atom_sites_solution_secondary difmap
_audit_creation_method SHELXL-97
_cell_angle_alpha 90.00
_cell_angle_beta 102.391(3)
_cell_angle_gamma 90.00
_cell_formula_units_Z 4
_cell_length_a 7.0169(4)
_cell_length_b 15.5107(9)
_cell_length_c 11.0349(7)
_cell_measurement_reflns_used 3792
_cell_measurement_temperature 113(2)
_cell_measurement_theta_max 27.9
_cell_measurement_theta_min 2.3
_cell_volume 1173.03(12)
_computing_cell_refinement 'CrystalClear (Rigaku, 2005)'
_computing_data_collection 'CrystalClear (Rigaku, 2005)'
_computing_data_reduction 'CrystalClear (Rigaku, 2005)'
_computing_molecular_graphics 'SHELXTL (Sheldrick, 2008)'
_computing_publication_material 'SHELXTL (Sheldrick, 2008)'
_computing_structure_refinement 'SHELXTL (Sheldrick, 2008)'
_computing_structure_solution 'SHELXTL (Sheldrick, 2008)'
_diffrn_ambient_temperature 113(2)
_diffrn_detector_area_resol_mean 14.63
_diffrn_measured_fraction_theta_full 0.998
_diffrn_measured_fraction_theta_max 0.998
_diffrn_measurement_device_type 'Rigaku Saturn'
_diffrn_measurement_method \w
_diffrn_radiation_monochromator confocal
_diffrn_radiation_source 'rotating anode'
_diffrn_radiation_type MoK\a
_diffrn_radiation_wavelength 0.71070
_diffrn_reflns_av_R_equivalents 0.0400
_diffrn_reflns_av_sigmaI/netI 0.0300
_diffrn_reflns_limit_h_max 9
_diffrn_reflns_limit_h_min -9
_diffrn_reflns_limit_k_max 20
_diffrn_reflns_limit_k_min -19
_diffrn_reflns_limit_l_max 14
_diffrn_reflns_limit_l_min -14
_diffrn_reflns_number 14476
_diffrn_reflns_theta_full 27.88
_diffrn_reflns_theta_max 27.88
_diffrn_reflns_theta_min 2.30
_diffrn_standards_decay_% 0
_diffrn_standards_interval_count 0
_diffrn_standards_interval_time 0
_diffrn_standards_number 0
_exptl_absorpt_coefficient_mu 0.420
_exptl_absorpt_correction_T_max 0.9672
_exptl_absorpt_correction_T_min 0.8987
_exptl_absorpt_correction_type multi-scan
_exptl_absorpt_process_details '(CrystalClear; Rigaku, 2005)'
_exptl_crystal_colour colourless
_exptl_crystal_density_diffrn 1.344
_exptl_crystal_density_method 'not measured'
_exptl_crystal_description prism
_exptl_crystal_F_000 504
_exptl_crystal_size_max 0.26
_exptl_crystal_size_mid 0.10
_exptl_crystal_size_min 0.08
_refine_diff_density_max 0.270
_refine_diff_density_min -0.321
_refine_ls_extinction_method none
_refine_ls_goodness_of_fit_ref 1.132
_refine_ls_hydrogen_treatment constr
_refine_ls_matrix_type full
_refine_ls_number_parameters 137
_refine_ls_number_reflns 2798
_refine_ls_number_restraints 0
_refine_ls_restrained_S_all 1.132
_refine_ls_R_factor_all 0.0454
_refine_ls_R_factor_gt 0.0411
_refine_ls_shift/su_max 0.000
_refine_ls_shift/su_mean 0.000
_refine_ls_structure_factor_coef Fsqd
_refine_ls_weighting_details 'calc w=1/[\s^2^(Fo^2^)+(0.0340P)^2^+0.4071P] where P=(Fo^2^+2Fc^2^)/3'
_refine_ls_weighting_scheme calc
_refine_ls_wR_factor_gt 0.0843
_refine_ls_wR_factor_ref 0.0869
_reflns_number_gt 2631
_reflns_number_total 2798
_reflns_threshold_expression I>2\s(I)
_cod_data_source_file cv2647.cif
_cod_data_source_block I
_cod_original_sg_symbol_H-M 'P 21/n'
_cod_database_code 2224171
_cod_database_fobs_code 2224171

loop_
_symmetry_equiv_pos_as_xyz
'x, y, z'
'-x+1/2, y+1/2, -z+1/2'
'-x, -y, -z'
'x-1/2, -y-1/2, z-1/2'

loop_
_atom_site_type_symbol
_atom_site_label
_atom_site_fract_x
_atom_site_fract_y
_atom_site_fract_z
_atom_site_U_iso_or_equiv
_atom_site_adp_type
_atom_site_calc_flag
_atom_site_refinement_flags
_atom_site_occupancy
_atom_site_disorder_assembly
_atom_site_disorder_group
S S1 1.23060(6) 0.17662(3) 0.70183(4) 0.03009(13) Uani d . 1 . .
S S2 1.02102(6) 0.13716(3) 0.45696(4) 0.02633(12) Uani d . 1 . .
N N1 0.86777(18) 0.11187(8) 0.65929(12) 0.0193(3) Uani d . 1 . .
C C1 1.0203(2) 0.13813(10) 0.61536(15) 0.0208(3) Uani d . 1 . .
C C2 0.6824(2) 0.08125(10) 0.58027(14) 0.0215(3) Uani d . 1 . .
H H2A 0.5755 0.0905 0.6247 0.026 Uiso calc R 1 . .
H H2B 0.6923 0.0185 0.5663 0.026 Uiso calc R 1 . .
C C3 0.6315(2) 0.12648(10) 0.45586(15) 0.0225(3) Uani d . 1 . .
H H3A 0.4993 0.1088 0.4115 0.027 Uiso calc R 1 . .
H H3B 0.6302 0.1896 0.4690 0.027 Uiso calc R 1 . .
C C4 0.7771(2) 0.10468(11) 0.37795(15) 0.0262(4) Uani d . 1 . .
H H4A 0.7410 0.1346 0.2970 0.031 Uiso calc R 1 . .
H H4B 0.7749 0.0418 0.3621 0.031 Uiso calc R 1 . .
C C5 0.8766(2) 0.11054(10) 0.79582(14) 0.0207(3) Uani d . 1 . .
H H5 1.0167 0.1176 0.8383 0.025 Uiso calc R 1 . .
C C6 0.7662(2) 0.18756(10) 0.83194(15) 0.0245(3) Uani d . 1 . .
H H6A 0.8277 0.2410 0.8124 0.037 Uiso calc R 1 . .
H H6B 0.7692 0.1854 0.9211 0.037 Uiso calc R 1 . .
H H6C 0.6305 0.1858 0.7855 0.037 Uiso calc R 1 . .
C C7 0.8115(2) 0.02299(10) 0.83270(14) 0.0203(3) Uani d . 1 . .
C C8 0.9420(3) -0.04584(11) 0.84269(15) 0.0250(4) Uani d . 1 . .
H H8 1.0682 -0.0366 0.8268 0.030 Uiso calc R 1 . .
C C9 0.8901(3) -0.12754(11) 0.87548(16) 0.0316(4) Uani d . 1 . .
H H9 0.9796 -0.1740 0.8804 0.038 Uiso calc R 1 . .
C C10 0.7074(3) -0.14124(11) 0.90105(16) 0.0316(4) Uani d . 1 . .
H H10 0.6718 -0.1970 0.9243 0.038 Uiso calc R 1 . .
C C11 0.5777(3) -0.07356(11) 0.89258(15) 0.0283(4) Uani d . 1 . .
H H11 0.4528 -0.0828 0.9105 0.034 Uiso calc R 1 . .
C C12 0.6284(2) 0.00820(10) 0.85792(14) 0.0235(3) Uani d . 1 . .
H H12 0.5373 0.0542 0.8515 0.028 Uiso calc R 1 . .

loop_
_atom_site_aniso_label
_atom_site_aniso_U_11
_atom_site_aniso_U_22
_atom_site_aniso_U_33
_atom_site_aniso_U_12
_atom_site_aniso_U_13
_atom_site_aniso_U_23
S1 0.0166(2) 0.0355(3) 0.0367(3) -0.00502(17) 0.00244(18) -0.00113(19)
S2 0.0240(2) 0.0303(2) 0.0266(2) -0.00098(17) 0.00950(17) 0.00309(17)
N1 0.0157(6) 0.0211(6) 0.0203(6) -0.0016(5) 0.0020(5) -0.0005(5)
C1 0.0177(7) 0.0165(7) 0.0282(8) 0.0027(6) 0.0048(6) 0.0007(6)
C2 0.0181(7) 0.0238(8) 0.0217(8) -0.0045(6) 0.0022(6) -0.0013(6)
C3 0.0214(8) 0.0218(8) 0.0225(8) -0.0018(6) 0.0009(6) 0.0000(6)
C4 0.0290(9) 0.0280(9) 0.0211(8) -0.0021(7) 0.0043(7) 0.0007(7)
C5 0.0178(7) 0.0244(8) 0.0188(7) 0.0005(6) 0.0015(6) -0.0017(6)
C6 0.0259(8) 0.0218(8) 0.0245(8) 0.0006(7) 0.0025(7) -0.0032(6)
C7 0.0224(8) 0.0226(8) 0.0149(7) 0.0008(6) 0.0016(6) -0.0019(6)
C8 0.0257(8) 0.0275(8) 0.0204(8) 0.0067(7) 0.0019(6) -0.0023(6)
C9 0.0421(11) 0.0241(8) 0.0249(8) 0.0105(8) -0.0008(8) -0.0027(7)
C10 0.0484(11) 0.0207(8) 0.0227(8) -0.0016(8) 0.0012(8) 0.0016(7)
C11 0.0328(9) 0.0301(9) 0.0225(8) -0.0051(7) 0.0071(7) 0.0019(7)
C12 0.0251(8) 0.0241(8) 0.0210(8) 0.0033(7) 0.0043(6) 0.0002(6)

loop_
_atom_type_symbol
_atom_type_description
_atom_type_scat_dispersion_real
_atom_type_scat_dispersion_imag
_atom_type_scat_source
C C 0.0033 0.0016 'International Tables Vol C Tables 4.2.6.8 and 6.1.1.4'
H H 0.0000 0.0000 'International Tables Vol C Tables 4.2.6.8 and 6.1.1.4'
N N 0.0061 0.0033 'International Tables Vol C Tables 4.2.6.8 and 6.1.1.4'
S S 0.1246 0.1234 'International Tables Vol C Tables 4.2.6.8 and 6.1.1.4'

loop_
_geom_angle_atom_site_label_1
_geom_angle_atom_site_label_2
_geom_angle_atom_site_label_3
_geom_angle_site_symmetry_1
_geom_angle_site_symmetry_3
_geom_angle
_geom_angle_publ_flag
C1 S2 C4 . . 106.11(8) ?
C1 N1 C2 . . 123.90(13) ?
C1 N1 C5 . . 120.59(13) ?
C2 N1 C5 . . 115.50(12) ?
N1 C1 S1 . . 125.27(13) ?
N1 C1 S2 . . 122.45(12) ?
S1 C1 S2 . . 112.27(9) ?
N1 C2 C3 . . 113.06(13) ?
N1 C2 H2A . . 109.0 ?
C3 C2 H2A . . 109.0 ?
N1 C2 H2B . . 109.0 ?
C3 C2 H2B . . 109.0 ?
H2A C2 H2B . . 107.8 ?
C4 C3 C2 . . 110.86(13) ?
C4 C3 H3A . . 109.5 ?
C2 C3 H3A . . 109.5 ?
C4 C3 H3B . . 109.5 ?
C2 C3 H3B . . 109.5 ?
H3A C3 H3B . . 108.1 ?
C3 C4 S2 . . 110.36(11) ?
C3 C4 H4A . . 109.6 ?
S2 C4 H4A . . 109.6 ?
C3 C4 H4B . . 109.6 ?
S2 C4 H4B . . 109.6 ?
H4A C4 H4B . . 108.1 ?
N1 C5 C7 . . 109.47(12) ?
N1 C5 C6 . . 109.85(13) ?
C7 C5 C6 . . 115.64(13) ?
N1 C5 H5 . . 107.2 ?
C7 C5 H5 . . 107.2 ?
C6 C5 H5 . . 107.2 ?
C5 C6 H6A . . 109.5 ?
C5 C6 H6B . . 109.5 ?
H6A C6 H6B . . 109.5 ?
C5 C6 H6C . . 109.5 ?
H6A C6 H6C . . 109.5 ?
H6B C6 H6C . . 109.5 ?
C12 C7 C8 . . 118.47(15) ?
C12 C7 C5 . . 123.11(14) ?
C8 C7 C5 . . 118.42(14) ?
C9 C8 C7 . . 120.99(16) ?
C9 C8 H8 . . 119.5 ?
C7 C8 H8 . . 119.5 ?
C10 C9 C8 . . 119.90(16) ?
C10 C9 H9 . . 120.0 ?
C8 C9 H9 . . 120.0 ?
C11 C10 C9 . . 119.66(16) ?
C11 C10 H10 . . 120.2 ?
C9 C10 H10 . . 120.2 ?
C10 C11 C12 . . 120.52(17) ?
C10 C11 H11 . . 119.7 ?
C12 C11 H11 . . 119.7 ?
C7 C12 C11 . . 120.44(15) ?
C7 C12 H12 . . 119.8 ?
C11 C12 H12 . . 119.8 ?

loop_
_geom_bond_atom_site_label_1
_geom_bond_atom_site_label_2
_geom_bond_site_symmetry_2
_geom_bond_distance
_geom_bond_publ_flag
S1 C1 . 1.6851(16) ?
S2 C1 . 1.7491(17) ?
S2 C4 . 1.8172(17) ?
N1 C1 . 1.330(2) ?
N1 C2 . 1.4803(19) ?
N1 C5 . 1.495(2) ?
C2 C3 . 1.515(2) ?
C2 H2A . 0.9900 ?
C2 H2B . 0.9900 ?
C3 C4 . 1.508(2) ?
C3 H3A . 0.9900 ?
C3 H3B . 0.9900 ?
C4 H4A . 0.9900 ?
C4 H4B . 0.9900 ?
C5 C7 . 1.516(2) ?
C5 C6 . 1.523(2) ?
C5 H5 . 1.0000 ?
C6 H6A . 0.9800 ?
C6 H6B . 0.9800 ?
C6 H6C . 0.9800 ?
C7 C12 . 1.390(2) ?
C7 C8 . 1.395(2) ?
C8 C9 . 1.388(2) ?
C8 H8 . 0.9500 ?
C9 C10 . 1.387(3) ?
C9 H9 . 0.9500 ?
C10 C11 . 1.379(3) ?
C10 H10 . 0.9500 ?
C11 C12 . 1.393(2) ?
C11 H11 . 0.9500 ?
C12 H12 . 0.9500 ?

loop_
_geom_hbond_atom_site_label_D
_geom_hbond_atom_site_label_H
_geom_hbond_atom_site_label_A
_geom_hbond_site_symmetry_A
_geom_hbond_distance_DH
_geom_hbond_distance_HA
_geom_hbond_distance_DA
_geom_hbond_angle_DHA
C6 H6C S1 1_455 0.98 2.76 3.7279(17) 168.3

loop_
_geom_torsion_atom_site_label_1
_geom_torsion_atom_site_label_2
_geom_torsion_atom_site_label_3
_geom_torsion_atom_site_label_4
_geom_torsion_site_symmetry_1
_geom_torsion_site_symmetry_2
_geom_torsion_site_symmetry_3
_geom_torsion_site_symmetry_4
_geom_torsion
_geom_torsion_publ_flag
C2 N1 C1 S1 . . . . 177.75(11) ?
C5 N1 C1 S1 . . . . -3.2(2) ?
C2 N1 C1 S2 . . . . -1.5(2) ?
C5 N1 C1 S2 . . . . 177.55(11) ?
C4 S2 C1 N1 . . . . 4.98(15) ?
C4 S2 C1 S1 . . . . -174.33(8) ?
C1 N1 C2 C3 . . . . -33.2(2) ?
C5 N1 C2 C3 . . . . 147.72(13) ?
N1 C2 C3 C4 . . . . 66.05(17) ?
C2 C3 C4 S2 . . . . -59.48(16) ?
C1 S2 C4 C3 . . . . 25.10(14) ?
C1 N1 C5 C7 . . . . -129.39(14) ?
C2 N1 C5 C7 . . . . 49.72(17) ?
C1 N1 C5 C6 . . . . 102.62(16) ?
C2 N1 C5 C6 . . . . -78.27(16) ?
N1 C5 C7 C12 . . . . -103.30(16) ?
C6 C5 C7 C12 . . . . 21.4(2) ?
N1 C5 C7 C8 . . . . 77.19(17) ?
C6 C5 C7 C8 . . . . -158.12(14) ?
C12 C7 C8 C9 . . . . 0.8(2) ?
C5 C7 C8 C9 . . . . -179.67(15) ?
C7 C8 C9 C10 . . . . -1.2(3) ?
C8 C9 C10 C11 . . . . 0.6(3) ?
C9 C10 C11 C12 . . . . 0.4(3) ?
C8 C7 C12 C11 . . . . 0.2(2) ?
C5 C7 C12 C11 . . . . -179.36(15) ?
C10 C11 C12 C7 . . . . -0.7(2) ?
